data_7114419
loop_
_publ_author_name
'Vela, Javier'
'Smith, Jeremy M.'
'Lachicotte, Rene J.'
'Holland, Patrick L.'

_publ_section_title
;
 Alkyl isomerisation in three-coordinate iron(ii) complexesElectronic
 supplementary information (ESI) available: general considerations,
 synthesis of compounds, kinetic studies and crystal data. See
 http://www.rsc.org/suppdata/cc/b2/b209389h/
;
_journal_issue 23
_journal_name_full 'Chemical Communications'
_journal_page_first 2886
_journal_paper_doi 10.1039/b209389h
_journal_year 2002
_chemical_formula_sum 'C33 H50 Fe N2'
_chemical_formula_weight 530.60
_chemical_name_common holjv01
_chemical_name_systematic
; 
2,4-bis(2,6-diisopropylphenylimido)pent-3-yl isobutyl iron(II) 
;
_space_group_IT_number 14
_symmetry_cell_setting monoclinic
_symmetry_space_group_name_Hall '-P 2ybc'
_symmetry_space_group_name_H-M 'P 1 21/c 1'
_atom_sites_solution_hydrogens geom
_atom_sites_solution_primary direct
_atom_sites_solution_secondary difmap
_audit_creation_method SHELXL-97
_cell_angle_alpha 90.00
_cell_angle_beta 91.9790(10)
_cell_angle_gamma 90.00
_cell_formula_units_Z 4
_cell_length_a 20.8440(14)
_cell_length_b 8.6523(6)
_cell_length_c 17.9567(11)
_cell_measurement_reflns_used 4300
_cell_measurement_temperature 193(2)
_cell_measurement_theta_max 27.2
_cell_measurement_theta_min 2.8
_cell_volume 3236.5(4)
_computing_cell_refinement 'Bruker SMART'
_computing_data_collection 'Bruker SMART'
_computing_data_reduction 'Bruker SHELXTL'
_computing_molecular_graphics 'Bruker SHELXTL'
_computing_publication_material 'Bruker SHELXTL'
_computing_structure_refinement 'SHELXL-97 (Sheldrick, 1997)'
_computing_structure_solution 'Bruker SHELXTL'
_diffrn_ambient_temperature 193(2)
_diffrn_measured_fraction_theta_full 0.969
_diffrn_measured_fraction_theta_max 0.969
_diffrn_measurement_device_type 'CCD area detector'
_diffrn_measurement_method 'phi and omega scans'
_diffrn_radiation_monochromator graphite
_diffrn_radiation_source 'fine-focus sealed tube'
_diffrn_radiation_type MoK\a
_diffrn_radiation_wavelength 0.71073
_diffrn_reflns_av_R_equivalents 0.0285
_diffrn_reflns_av_sigmaI/netI 0.0474
_diffrn_reflns_limit_h_max 21
_diffrn_reflns_limit_h_min -27
_diffrn_reflns_limit_k_max 11
_diffrn_reflns_limit_k_min -11
_diffrn_reflns_limit_l_max 23
_diffrn_reflns_limit_l_min -21
_diffrn_reflns_number 19911
_diffrn_reflns_theta_full 28.30
_diffrn_reflns_theta_max 28.30
_diffrn_reflns_theta_min 1.96
_exptl_absorpt_coefficient_mu 0.487
_exptl_absorpt_correction_T_max 0.99
_exptl_absorpt_correction_T_min 0.91
_exptl_absorpt_correction_type empirical
_exptl_absorpt_process_details SADABS
_exptl_crystal_colour yellow
_exptl_crystal_density_diffrn 1.089
_exptl_crystal_density_method 'not measured'
_exptl_crystal_description block
_exptl_crystal_F_000 1152
_exptl_crystal_size_max 0.3
_exptl_crystal_size_mid 0.3
_exptl_crystal_size_min 0.5
_refine_diff_density_max 0.282
_refine_diff_density_min -0.279
_refine_diff_density_rms 0.046
_refine_ls_extinction_method none
_refine_ls_goodness_of_fit_ref 1.041
_refine_ls_hydrogen_treatment mixed
_refine_ls_matrix_type full
_refine_ls_number_parameters 328
_refine_ls_number_reflns 7792
_refine_ls_number_restraints 0
_refine_ls_restrained_S_all 1.041
_refine_ls_R_factor_all 0.0947
_refine_ls_R_factor_gt 0.0545
_refine_ls_shift/su_max 0.003
_refine_ls_shift/su_mean 0.000
_refine_ls_structure_factor_coef Fsqd
_refine_ls_weighting_details 'calc w=1/[\s^2^(Fo^2^)+(0.0776P)^2^+0.0000P] where P=(Fo^2^+2Fc^2^)/3'
_refine_ls_weighting_scheme calc
_refine_ls_wR_factor_gt 0.1335
_refine_ls_wR_factor_ref 0.1470
_reflns_number_gt 5029
_reflns_number_total 7792
_reflns_threshold_expression >2sigma(I)
_cod_data_source_file b209389h.txt
_cod_data_source_block 4b
_cod_depositor_comments
;
The following automatic conversions were performed:

'_symmetry_cell_setting' value 'Monoclinic' changed to 'monoclinic'
according to
/usr/data/users/saulius/automatic-downloads/retrospective/RSC/lib/dictionaries/cif_core.dic
dictionary named 'cif_core.dic' version 2.4.2 from 2011-04-26.

Automatic conversion script
Id: cif_fix_values 2281 2013-09-26 08:29:07Z andrius 
;
_cod_original_sg_symbol_H-M P2(1)/c
_cod_database_code 7114419

loop_
_symmetry_equiv_pos_as_xyz
'x, y, z'
'-x, y+1/2, -z+1/2'
'-x, -y, -z'
'x, -y-1/2, z-1/2'

loop_
_atom_site_label
_atom_site_type_symbol
_atom_site_fract_x
_atom_site_fract_y
_atom_site_fract_z
_atom_site_U_iso_or_equiv
_atom_site_adp_type
_atom_site_occupancy
_atom_site_symmetry_multiplicity
_atom_site_calc_flag
_atom_site_refinement_flags
_atom_site_disorder_assembly
_atom_site_disorder_group
Fe Fe 0.755791(15) 0.41265(4) 0.383398(19) 0.04684(14) Uani 1 1 d . . .
N1 N 0.68354(8) 0.3280(2) 0.32130(9) 0.0370(4) Uani 1 1 d . A .
N2 N 0.82094(8) 0.30129(19) 0.32596(10) 0.0364(4) Uani 1 1 d . A .
C11 C 0.62861(11) 0.1843(3) 0.21976(13) 0.0519(6) Uani 1 1 d . A .
H11A H 0.6000 0.1308 0.2534 0.078 Uiso 1 1 calc R . .
H11B H 0.6401 0.1143 0.1794 0.078 Uiso 1 1 calc R . .
H11C H 0.6067 0.2754 0.1986 0.078 Uiso 1 1 calc R . .
C12 C 0.62095(9) 0.3791(2) 0.34306(11) 0.0366(5) Uani 1 1 d . . .
C13 C 0.88558(10) 0.3296(3) 0.35298(12) 0.0404(5) Uani 1 1 d . . .
C21 C 0.68874(10) 0.2343(2) 0.26265(12) 0.0391(5) Uani 1 1 d . . .
C22 C 0.59734(10) 0.5207(3) 0.31511(12) 0.0428(5) Uani 1 1 d . A .
C23 C 0.92209(11) 0.4452(3) 0.31948(14) 0.0475(6) Uani 1 1 d . A .
C31 C 0.74751(10) 0.1790(3) 0.23853(12) 0.0398(5) Uani 1 1 d . A .
H31 H 0.7451 0.1119 0.1966 0.048 Uiso 1 1 calc R . .
C32 C 0.53959(11) 0.5748(3) 0.34170(14) 0.0504(6) Uani 1 1 d . . .
H32 H 0.5224 0.6695 0.3231 0.060 Uiso 1 1 calc R A .
C33 C 0.98256(12) 0.4788(3) 0.35191(16) 0.0620(7) Uani 1 1 d . . .
H33 H 1.0084 0.5557 0.3300 0.074 Uiso 1 1 calc R A .
C41 C 0.80939(10) 0.2087(2) 0.26759(12) 0.0370(5) Uani 1 1 d . . .
C42 C 0.50682(11) 0.4942(3) 0.39434(14) 0.0533(6) Uani 1 1 d . A .
H42 H 0.4680 0.5344 0.4125 0.064 Uiso 1 1 calc R . .
C43 C 1.00524(13) 0.4038(4) 0.41423(18) 0.0706(9) Uani 1 1 d . A .
H43 H 1.0462 0.4295 0.4355 0.085 Uiso 1 1 calc R . .
C51 C 0.86462(11) 0.1302(3) 0.23078(14) 0.0480(6) Uani 1 1 d . A .
H51A H 0.8926 0.2085 0.2094 0.072 Uiso 1 1 calc R . .
H51B H 0.8480 0.0619 0.1911 0.072 Uiso 1 1 calc R . .
H51C H 0.8892 0.0693 0.2679 0.072 Uiso 1 1 calc R . .
C52 C 0.53037(11) 0.3553(3) 0.42065(13) 0.0493(6) Uani 1 1 d . . .
H52 H 0.5071 0.2996 0.4565 0.059 Uiso 1 1 calc R A .
C53 C 0.96920(14) 0.2922(4) 0.44604(15) 0.0664(8) Uani 1 1 d . . .
H53 H 0.9859 0.2400 0.4890 0.080 Uiso 1 1 calc R A .
C62 C 0.58799(10) 0.2946(3) 0.39552(12) 0.0418(5) Uani 1 1 d . A .
C63 C 0.90814(12) 0.2523(3) 0.41700(14) 0.0542(6) Uani 1 1 d . A .
C72 C 0.63355(12) 0.6133(3) 0.25805(15) 0.0561(7) Uani 1 1 d . . .
H72 H 0.6664 0.5431 0.2368 0.067 Uiso 1 1 calc R A .
C73 C 0.89705(13) 0.5350(3) 0.25264(15) 0.0592(7) Uani 1 1 d . . .
H73 H 0.8602 0.4757 0.2299 0.071 Uiso 1 1 calc R A .
C82 C 0.59011(19) 0.6678(6) 0.1940(2) 0.1357(19) Uani 1 1 d . A .
H82A H 0.5677 0.5789 0.1715 0.204 Uiso 1 1 calc R . .
H82B H 0.6159 0.7185 0.1565 0.204 Uiso 1 1 calc R . .
H82C H 0.5586 0.7412 0.2126 0.204 Uiso 1 1 calc R . .
C83 C 0.8715(2) 0.6921(4) 0.2763(2) 0.1031(13) Uani 1 1 d . A .
H83A H 0.8363 0.6773 0.3104 0.155 Uiso 1 1 calc R . .
H83B H 0.8557 0.7490 0.2321 0.155 Uiso 1 1 calc R . .
H83C H 0.9060 0.7510 0.3015 0.155 Uiso 1 1 calc R . .
C92 C 0.6692(2) 0.7487(4) 0.2940(2) 0.1004(12) Uani 1 1 d . A .
H92A H 0.6383 0.8189 0.3163 0.151 Uiso 1 1 calc R . .
H92B H 0.6929 0.8042 0.2561 0.151 Uiso 1 1 calc R . .
H92C H 0.6994 0.7104 0.3328 0.151 Uiso 1 1 calc R . .
C93 C 0.94713(17) 0.5543(5) 0.19269(19) 0.0968(12) Uani 1 1 d . A .
H93A H 0.9829 0.6172 0.2125 0.145 Uiso 1 1 calc R . .
H93B H 0.9273 0.6056 0.1490 0.145 Uiso 1 1 calc R . .
H93C H 0.9631 0.4525 0.1783 0.145 Uiso 1 1 calc R . .
C102 C 0.61312(13) 0.1421(3) 0.42690(14) 0.0552(6) Uani 1 1 d . . .
H102 H 0.6512 0.1118 0.3978 0.066 Uiso 1 1 calc R A .
C103 C 0.86939(16) 0.1278(4) 0.45365(17) 0.0789(9) Uani 1 1 d . . .
H103 H 0.8269 0.1212 0.4262 0.095 Uiso 1 1 calc R A .
C112 C 0.6353(2) 0.1581(4) 0.50790(19) 0.1104(14) Uani 1 1 d . A .
H11D H 0.6692 0.2364 0.5122 0.166 Uiso 1 1 calc R . .
H11E H 0.6520 0.0587 0.5262 0.166 Uiso 1 1 calc R . .
H11F H 0.5990 0.1897 0.5377 0.166 Uiso 1 1 calc R . .
C113 C 0.8567(3) 0.1628(6) 0.5346(2) 0.157(2) Uani 1 1 d . A .
H11G H 0.8974 0.1649 0.5635 0.236 Uiso 1 1 calc R . .
H11H H 0.8288 0.0826 0.5545 0.236 Uiso 1 1 calc R . .
H11I H 0.8355 0.2636 0.5381 0.236 Uiso 1 1 calc R . .
C122 C 0.56291(15) 0.0129(3) 0.4178(2) 0.0806(9) Uani 1 1 d . A .
H12A H 0.5250 0.0395 0.4458 0.121 Uiso 1 1 calc R . .
H12B H 0.5811 -0.0844 0.4367 0.121 Uiso 1 1 calc R . .
H12C H 0.5506 0.0012 0.3649 0.121 Uiso 1 1 calc R . .
C123 C 0.9006(2) -0.0297(4) 0.4500(2) 0.1242(16) Uani 1 1 d . A .
H12D H 0.9129 -0.0506 0.3988 0.186 Uiso 1 1 calc R . .
H12E H 0.8703 -0.1088 0.4657 0.186 Uiso 1 1 calc R . .
H12F H 0.9389 -0.0317 0.4832 0.186 Uiso 1 1 calc R . .
C14A C 0.7738(2) 0.5245(7) 0.4839(3) 0.0540(10) Uiso 0.530(4) 1 d P A 1
H14A H 0.7695 0.4458 0.5234 0.065 Uiso 0.530(4) 1 calc PR A 1
H14B H 0.8195 0.5555 0.4847 0.065 Uiso 0.530(4) 1 calc PR A 1
C24A C 0.7358(2) 0.6661(7) 0.5082(3) 0.0559(10) Uiso 0.530(4) 1 d P A 1
H24A H 0.7422 0.7447 0.4683 0.067 Uiso 0.530(4) 1 calc PR A 1
C34A C 0.6661(4) 0.6431(8) 0.5089(4) 0.0619(10) Uiso 0.530(4) 1 d P A 1
H34A H 0.6514 0.5917 0.4628 0.093 Uiso 0.530(4) 1 calc PR A 1
H34B H 0.6447 0.7436 0.5128 0.093 Uiso 0.530(4) 1 calc PR A 1
H34C H 0.6555 0.5788 0.5517 0.093 Uiso 0.530(4) 1 calc PR A 1
C44A C 0.7603(3) 0.7421(7) 0.5789(3) 0.0608(11) Uiso 0.530(4) 1 d P A 1
H44A H 0.8070 0.7541 0.5775 0.091 Uiso 0.530(4) 1 calc PR A 1
H44B H 0.7496 0.6779 0.6217 0.091 Uiso 0.530(4) 1 calc PR A 1
H44C H 0.7403 0.8440 0.5836 0.091 Uiso 0.530(4) 1 calc PR A 1
C14B C 0.7778(3) 0.5802(8) 0.4583(3) 0.0540(10) Uiso 0.470(4) 1 d P A 2
H14C H 0.8242 0.5724 0.4715 0.065 Uiso 0.470(4) 1 calc PR A 2
H14D H 0.7708 0.6813 0.4334 0.065 Uiso 0.470(4) 1 calc PR A 2
C24B C 0.7411(3) 0.5811(8) 0.5309(3) 0.0559(10) Uiso 0.470(4) 1 d P A 2
H24B H 0.7465 0.4752 0.5525 0.067 Uiso 0.470(4) 1 calc PR A 2
C34B C 0.6691(4) 0.6064(9) 0.5214(5) 0.0619(10) Uiso 0.470(4) 1 d P A 2
H34D H 0.6498 0.6065 0.5704 0.093 Uiso 0.470(4) 1 calc PR A 2
H34E H 0.6502 0.5230 0.4909 0.093 Uiso 0.470(4) 1 calc PR A 2
H34F H 0.6609 0.7059 0.4968 0.093 Uiso 0.470(4) 1 calc PR A 2
C44B C 0.7733(3) 0.6937(8) 0.5889(4) 0.0608(11) Uiso 0.470(4) 1 d P A 2
H44D H 0.7489 0.6936 0.6346 0.091 Uiso 0.470(4) 1 calc PR A 2
H44E H 0.7739 0.7984 0.5681 0.091 Uiso 0.470(4) 1 calc PR A 2
H44F H 0.8174 0.6599 0.6005 0.091 Uiso 0.470(4) 1 calc PR A 2

loop_
_atom_site_aniso_label
_atom_site_aniso_U_11
_atom_site_aniso_U_22
_atom_site_aniso_U_33
_atom_site_aniso_U_23
_atom_site_aniso_U_13
_atom_site_aniso_U_12
Fe 0.03394(19) 0.0548(2) 0.0518(2) -0.01729(17) 0.00159(14) 0.00451(15)
N1 0.0298(9) 0.0453(11) 0.0360(9) -0.0003(8) 0.0027(7) 0.0035(8)
N2 0.0301(9) 0.0372(9) 0.0422(10) -0.0006(8) 0.0034(7) 0.0004(7)
C11 0.0376(12) 0.0737(17) 0.0441(13) -0.0093(13) -0.0005(10) -0.0039(12)
C12 0.0293(10) 0.0472(13) 0.0336(11) -0.0024(9) 0.0030(8) 0.0019(9)
C13 0.0311(11) 0.0477(13) 0.0426(12) -0.0075(11) 0.0033(9) 0.0074(10)
C21 0.0373(12) 0.0440(12) 0.0361(11) 0.0024(10) 0.0027(9) -0.0032(10)
C22 0.0363(12) 0.0511(13) 0.0410(12) 0.0036(11) 0.0022(9) 0.0031(10)
C23 0.0372(12) 0.0500(14) 0.0555(15) -0.0112(12) 0.0048(11) -0.0038(10)
C31 0.0407(12) 0.0422(12) 0.0367(11) -0.0072(10) 0.0059(9) -0.0016(10)
C32 0.0400(13) 0.0538(15) 0.0572(15) -0.0007(12) -0.0010(11) 0.0098(11)
C33 0.0444(14) 0.0691(18) 0.0728(19) -0.0180(15) 0.0054(13) -0.0103(13)
C41 0.0362(11) 0.0353(11) 0.0402(12) 0.0022(10) 0.0090(9) 0.0014(9)
C42 0.0325(12) 0.0660(17) 0.0617(16) -0.0123(14) 0.0068(11) 0.0053(12)
C43 0.0415(15) 0.090(2) 0.079(2) -0.0351(18) -0.0124(14) 0.0066(15)
C51 0.0403(13) 0.0489(13) 0.0556(15) -0.0100(11) 0.0111(11) 0.0054(10)
C52 0.0415(13) 0.0623(15) 0.0448(13) -0.0054(12) 0.0127(10) -0.0078(12)
C53 0.0564(17) 0.090(2) 0.0523(16) -0.0105(15) -0.0123(13) 0.0191(16)
C62 0.0379(12) 0.0470(13) 0.0408(12) -0.0036(10) 0.0058(10) -0.0021(10)
C63 0.0452(14) 0.0699(17) 0.0475(14) -0.0024(13) 0.0002(11) 0.0077(12)
C72 0.0518(15) 0.0594(16) 0.0576(16) 0.0181(13) 0.0075(12) 0.0080(12)
C73 0.0607(17) 0.0505(14) 0.0664(17) 0.0028(13) 0.0010(13) -0.0159(13)
C82 0.096(3) 0.210(5) 0.101(3) 0.100(3) -0.010(2) -0.001(3)
C83 0.141(4) 0.063(2) 0.104(3) 0.011(2) -0.015(2) 0.022(2)
C92 0.122(3) 0.081(2) 0.100(3) 0.004(2) 0.039(2) -0.035(2)
C93 0.086(2) 0.126(3) 0.079(2) 0.019(2) 0.0121(18) -0.042(2)
C102 0.0604(16) 0.0520(14) 0.0541(15) 0.0090(12) 0.0142(12) 0.0016(13)
C103 0.071(2) 0.106(3) 0.0601(18) 0.0324(18) -0.0025(15) 0.0070(18)
C112 0.176(4) 0.077(2) 0.075(2) 0.016(2) -0.036(3) 0.024(3)
C113 0.247(6) 0.111(3) 0.120(4) 0.032(3) 0.104(4) 0.039(4)
C122 0.080(2) 0.0568(17) 0.107(3) 0.0110(18) 0.0321(19) -0.0032(16)
C123 0.179(5) 0.081(2) 0.117(3) -0.019(2) 0.055(3) -0.028(3)

loop_
_atom_type_symbol
_atom_type_description
_atom_type_scat_dispersion_real
_atom_type_scat_dispersion_imag
_atom_type_scat_source
C C 0.0033 0.0016 'International Tables Vol C Tables 4.2.6.8 and 6.1.1.4'
H H 0.0000 0.0000 'International Tables Vol C Tables 4.2.6.8 and 6.1.1.4'
N N 0.0061 0.0033 'International Tables Vol C Tables 4.2.6.8 and 6.1.1.4'
Fe Fe 0.3463 0.8444 'International Tables Vol C Tables 4.2.6.8 and 6.1.1.4'

loop_
_geom_angle_atom_site_label_1
_geom_angle_atom_site_label_2
_geom_angle_atom_site_label_3
_geom_angle
N1 Fe N2 92.77(7)
N1 Fe C14B 142.23(18)
N2 Fe C14B 123.43(17)
N1 Fe C14A 140.72(16)
N2 Fe C14A 125.00(15)
C14B Fe C14A 18.92(19)
C21 N1 C12 119.86(17)
C21 N1 Fe 125.91(14)
C12 N1 Fe 114.21(13)
C41 N2 C13 120.60(17)
C41 N2 Fe 126.30(14)
C13 N2 Fe 113.10(13)
C62 C12 C22 121.6(2)
C62 C12 N1 119.58(19)
C22 C12 N1 118.61(19)
C63 C13 C23 121.4(2)
C63 C13 N2 118.7(2)
C23 C13 N2 119.49(19)
N1 C21 C31 123.22(19)
N1 C21 C11 119.13(19)
C31 C21 C11 117.65(19)
C32 C22 C12 117.8(2)
C32 C22 C72 120.6(2)
C12 C22 C72 121.6(2)
C33 C23 C13 117.6(2)
C33 C23 C73 120.4(2)
C13 C23 C73 122.0(2)
C21 C31 C41 128.92(19)
C42 C32 C22 121.4(2)
C43 C33 C23 121.6(3)
N2 C41 C31 122.84(19)
N2 C41 C51 119.64(19)
C31 C41 C51 117.51(19)
C32 C42 C52 120.0(2)
C53 C43 C33 120.1(3)
C42 C52 C62 121.1(2)
C43 C53 C63 121.7(3)
C12 C62 C52 118.0(2)
C12 C62 C102 122.3(2)
C52 C62 C102 119.6(2)
C13 C63 C53 117.6(3)
C13 C63 C103 122.0(2)
C53 C63 C103 120.4(2)
C82 C72 C92 110.7(3)
C82 C72 C22 112.2(2)
C92 C72 C22 111.5(2)
C23 C73 C83 110.6(2)
C23 C73 C93 112.9(3)
C83 C73 C93 110.5(3)
C112 C102 C62 111.4(2)
C112 C102 C122 110.7(3)
C62 C102 C122 111.5(2)
C63 C103 C123 112.7(3)
C63 C103 C113 112.9(3)
C123 C103 C113 108.1(3)
C24A C14A Fe 122.8(4)
C34A C24A C44A 111.1(5)
C34A C24A C14A 114.6(5)
C44A C24A C14A 115.2(4)
C24B C14B Fe 117.4(5)
C34B C24B C14B 115.1(6)
C34B C24B C44B 112.7(6)
C14B C24B C44B 110.8(5)

loop_
_geom_bond_atom_site_label_1
_geom_bond_atom_site_label_2
_geom_bond_distance
Fe N1 1.9830(16)
Fe N2 1.9832(17)
Fe C14B 2.019(6)
Fe C14A 2.070(5)
N1 C21 1.336(3)
N1 C12 1.444(2)
N2 C41 1.335(3)
N2 C13 1.437(3)
C11 C21 1.512(3)
C12 C62 1.392(3)
C12 C22 1.406(3)
C13 C63 1.397(3)
C13 C23 1.405(3)
C21 C31 1.398(3)
C22 C32 1.391(3)
C22 C72 1.522(3)
C23 C33 1.401(3)
C23 C73 1.508(4)
C31 C41 1.398(3)
C32 C42 1.375(3)
C33 C43 1.364(4)
C41 C51 1.508(3)
C42 C52 1.376(4)
C43 C53 1.361(4)
C52 C62 1.400(3)
C53 C63 1.402(4)
C62 C102 1.521(3)
C63 C103 1.511(4)
C72 C82 1.514(4)
C72 C92 1.520(4)
C73 C83 1.525(4)
C73 C93 1.534(4)
C102 C112 1.517(4)
C102 C122 1.536(4)
C103 C123 1.513(5)
C103 C113 1.517(5)
C14A C24A 1.531(8)
C24A C34A 1.467(9)
C24A C44A 1.504(7)
C14B C24B 1.535(9)
C24B C34B 1.521(10)
C24B C44B 1.561(9)

loop_
_geom_torsion_atom_site_label_1
_geom_torsion_atom_site_label_2
_geom_torsion_atom_site_label_3
_geom_torsion_atom_site_label_4
_geom_torsion
N2 Fe N1 C21 -1.69(18)
C14B Fe N1 C21 162.7(4)
C14A Fe N1 C21 -166.8(3)
N2 Fe N1 C12 179.85(14)
C14B Fe N1 C12 -15.7(4)
C14A Fe N1 C12 14.8(3)
N1 Fe N2 C41 0.39(17)
C14B Fe N2 C41 -168.2(3)
C14A Fe N2 C41 168.9(3)
N1 Fe N2 C13 -179.94(14)
C14B Fe N2 C13 11.4(3)
C14A Fe N2 C13 -11.4(3)
C21 N1 C12 C62 91.9(2)
Fe N1 C12 C62 -89.6(2)
C21 N1 C12 C22 -93.4(2)
Fe N1 C12 C22 85.2(2)
C41 N2 C13 C63 -102.3(2)
Fe N2 C13 C63 78.0(2)
C41 N2 C13 C23 84.4(2)
Fe N2 C13 C23 -95.3(2)
C12 N1 C21 C31 -179.48(19)
Fe N1 C21 C31 2.1(3)
C12 N1 C21 C11 0.3(3)
Fe N1 C21 C11 -178.05(16)
C62 C12 C22 C32 0.2(3)
N1 C12 C22 C32 -174.45(19)
C62 C12 C22 C72 179.7(2)
N1 C12 C22 C72 5.1(3)
C63 C13 C23 C33 1.0(3)
N2 C13 C23 C33 174.2(2)
C63 C13 C23 C73 -176.9(2)
N2 C13 C23 C73 -3.7(3)
N1 C21 C31 C41 -0.9(4)
C11 C21 C31 C41 179.3(2)
C12 C22 C32 C42 0.8(3)
C72 C22 C32 C42 -178.7(2)
C13 C23 C33 C43 -0.7(4)
C73 C23 C33 C43 177.2(2)
C13 N2 C41 C31 -179.13(19)
Fe N2 C41 C31 0.5(3)
C13 N2 C41 C51 1.4(3)
Fe N2 C41 C51 -178.96(15)
C21 C31 C41 N2 -0.5(4)
C21 C31 C41 C51 179.0(2)
C22 C32 C42 C52 -1.4(4)
C23 C33 C43 C53 0.7(4)
C32 C42 C52 C62 0.9(4)
C33 C43 C53 C63 -0.8(4)
C22 C12 C62 C52 -0.6(3)
N1 C12 C62 C52 173.95(19)
C22 C12 C62 C102 -179.4(2)
N1 C12 C62 C102 -4.8(3)
C42 C52 C62 C12 0.1(3)
C42 C52 C62 C102 178.9(2)
C23 C13 C63 C53 -1.1(3)
N2 C13 C63 C53 -174.4(2)
C23 C13 C63 C103 180.0(2)
N2 C13 C63 C103 6.7(4)
C43 C53 C63 C13 1.1(4)
C43 C53 C63 C103 180.0(3)
C32 C22 C72 C82 -47.5(4)
C12 C22 C72 C82 132.9(3)
C32 C22 C72 C92 77.3(3)
C12 C22 C72 C92 -102.2(3)
C33 C23 C73 C83 -78.5(3)
C13 C23 C73 C83 99.3(3)
C33 C23 C73 C93 46.0(3)
C13 C23 C73 C93 -136.2(3)
C12 C62 C102 C112 109.6(3)
C52 C62 C102 C112 -69.2(3)
C12 C62 C102 C122 -126.2(2)
C52 C62 C102 C122 55.1(3)
C13 C63 C103 C123 114.5(3)
C53 C63 C103 C123 -64.4(4)
C13 C63 C103 C113 -122.7(3)
C53 C63 C103 C113 58.5(4)
N1 Fe C14A C24A -48.2(7)
N2 Fe C14A C24A 150.1(4)
C14B Fe C14A C24A 58.3(8)
Fe C14A C24A C34A 55.6(7)
Fe C14A C24A C44A -173.6(4)
N1 Fe C14B C24B 59.5(7)
N2 Fe C14B C24B -139.2(4)
C14A Fe C14B C24B -38.1(7)
Fe C14B C24B C34B -62.7(8)
Fe C14B C24B C44B 168.0(4)
